data_7719479
loop_
_publ_author_name
'Karata&#x15f;, Mert Olgun'
'Hinojosa, Diego R.'
'Passarelli, Vincenzo'
'Oro, Luis A.'
'P&#xe9;rez-Torrente, Jes&#xfa;s J'
'Castarlenas, Ricardo'

_publ_section_title
;
 Rhodium(I) complexes with proton-responsive anionic tethered
 N-heterocyclic carbene ligands: synthesis and application in alkyne
 dimerization.
;
_journal_issue 40
_journal_name_full 'Dalton transactions (Cambridge, England : 2003)'
_journal_page_first 15306
_journal_page_last 15319
_journal_paper_doi 10.1039/d5dt01516b
_journal_volume 54
_journal_year 2025
_chemical_formula_moiety 'C35 H47 N3 O Rh, 0.5 (C6 H14)'
_chemical_formula_sum 'C35 H47 N3 O Rh'
_chemical_formula_weight 628.66
_space_group_crystal_system monoclinic
_space_group_IT_number 15
_space_group_name_Hall '-C 2yc'
_space_group_name_H-M_alt 'C 1 2/c 1'
_atom_sites_solution_hydrogens geom
_atom_sites_solution_primary heavy
_atom_sites_solution_secondary difmap
_audit_creation_method SHELXL-2014/7
_audit_update_record
;
2025-06-13 deposited with the CCDC.	2025-09-19 downloaded from the CCDC.
;
_cell_angle_alpha 90
_cell_angle_beta 119.0060(10)
_cell_angle_gamma 90
_cell_formula_units_Z 8
_cell_length_a 33.795(4)
_cell_length_b 11.1748(12)
_cell_length_c 18.4247(19)
_cell_measurement_reflns_used 9918
_cell_measurement_temperature 120(2)
_cell_measurement_theta_max 28.115
_cell_measurement_theta_min 2.498
_cell_volume 6085.4(12)
_computing_cell_refinement 'SAINT+ in APEX2 (Bruker AXS,2008)'
_computing_data_collection 'SMART in APEX2 (Bruker AXS,2008)'
_computing_data_reduction 'SAINT+ in APEX2 (Bruker AXS,2008)'
_computing_molecular_graphics 'XP program, SHELXTL v6.12, Bruker2000'
_computing_publication_material 'XCIF program, PLATON(Spek, 1998)'
_computing_structure_refinement 'SHELXL-2014/7 (Sheldrick, 2014)'
_computing_structure_solution 'SHELXS-2013 (Sheldrick, 2008)'
_diffrn_ambient_temperature 120(2)
_diffrn_detector_area_resol_mean 8.26
_diffrn_measured_fraction_theta_full 1.000
_diffrn_measured_fraction_theta_max 1.000
_diffrn_measurement_device_type 'Bruker APEX DUO system'
_diffrn_measurement_method '\w and \f rotations with narrow frames'
_diffrn_radiation_monochromator graphite
_diffrn_radiation_source 'fine-focus sealed tube'
_diffrn_radiation_type MoK\a
_diffrn_radiation_wavelength 0.71073
_diffrn_reflns_av_R_equivalents 0.0614
_diffrn_reflns_av_unetI/netI 0.0337
_diffrn_reflns_Laue_measured_fraction_full 1.000
_diffrn_reflns_Laue_measured_fraction_max 1.000
_diffrn_reflns_limit_h_max 42
_diffrn_reflns_limit_h_min -42
_diffrn_reflns_limit_k_max 13
_diffrn_reflns_limit_k_min -13
_diffrn_reflns_limit_l_max 23
_diffrn_reflns_limit_l_min -23
_diffrn_reflns_number 52609
_diffrn_reflns_point_group_measured_fraction_full 1.000
_diffrn_reflns_point_group_measured_fraction_max 1.000
_diffrn_reflns_theta_full 25.000
_diffrn_reflns_theta_max 26.368
_diffrn_reflns_theta_min 1.378
_exptl_absorpt_coefficient_mu 0.593
_exptl_absorpt_correction_T_max 0.9010
_exptl_absorpt_correction_T_min 0.7685
_exptl_absorpt_correction_type multi-scan
_exptl_absorpt_process_details
; 
 Multi-scan correction included in APEX3 package (Bruker AXS, 2017)
;
_exptl_crystal_colour yellow
_exptl_crystal_density_diffrn 1.372
_exptl_crystal_description prism
_exptl_crystal_F_000 2648
_exptl_crystal_size_max 0.250
_exptl_crystal_size_mid 0.240
_exptl_crystal_size_min 0.070
_refine_diff_density_max 0.785
_refine_diff_density_min -0.720
_refine_diff_density_rms 0.073
_refine_ls_extinction_method none
_refine_ls_goodness_of_fit_ref 1.038
_refine_ls_hydrogen_treatment constr
_refine_ls_matrix_type full
_refine_ls_number_parameters 338
_refine_ls_number_reflns 6223
_refine_ls_number_restraints 0
_refine_ls_restrained_S_all 1.038
_refine_ls_R_factor_all 0.0504
_refine_ls_R_factor_gt 0.0302
_refine_ls_shift/su_max 0.003
_refine_ls_shift/su_mean 0.000
_refine_ls_structure_factor_coef Fsqd
_refine_ls_weighting_details 'w=1/[\s^2^(Fo^2^)+(0.0326P)^2^+10.8718P] where P=(Fo^2^+2Fc^2^)/3'
_refine_ls_weighting_scheme calc
_refine_ls_wR_factor_gt 0.0661
_refine_ls_wR_factor_ref 0.0753
_reflns_Friedel_coverage 0.000
_reflns_number_gt 4866
_reflns_number_total 6223
_reflns_threshold_expression 'I > 2\s(I)'
_cod_data_source_file d5dt01516b2.cif
_cod_data_source_block cmpd_5_VPX253D_2__MKZ32
_cod_depositor_comments 'Adding full bibliography for 7719477--7719479.cif.'
_cod_original_cell_volume 6085.3(11)
_cod_original_sg_symbol_H-M 'C 2/c'
_cod_database_code 7719479
_shelx_shelxl_version_number 2014/7
_shelx_space_group_comment
;
The symmetry employed for this shelxl refinement is uniquely defined
by the following loop, which should always be used as a source of
symmetry information in preference to the above space-group names.
They are only intended as comments.
;

loop_
_space_group_symop_operation_xyz
'x, y, z'
'-x, y, -z+1/2'
'x+1/2, y+1/2, z'
'-x+1/2, y+1/2, -z+1/2'
'-x, -y, -z'
'x, -y, z-1/2'
'-x+1/2, -y+1/2, -z'
'x+1/2, -y+1/2, z-1/2'

loop_
_atom_site_label
_atom_site_type_symbol
_atom_site_fract_x
_atom_site_fract_y
_atom_site_fract_z
_atom_site_U_iso_or_equiv
_atom_site_adp_type
_atom_site_occupancy
_atom_site_site_symmetry_order
_atom_site_calc_flag
_atom_site_refinement_flags_posn
_atom_site_refinement_flags_adp
_atom_site_refinement_flags_occupancy
_atom_site_disorder_assembly
_atom_site_disorder_group
C1 C 0.58519(8) 0.6742(2) 0.47665(14) 0.0177(5) Uani 1 1 d . . . . .
C3 C 0.53138(9) 0.5551(2) 0.37781(15) 0.0241(6) Uani 1 1 d . . . . .
H3 H 0.5029 0.5188 0.3435 0.029 Uiso 1 1 calc R U . . .
C4 C 0.57021(9) 0.5344(2) 0.37678(15) 0.0236(6) Uani 1 1 d . . . . .
H4 H 0.5745 0.4803 0.3414 0.028 Uiso 1 1 calc R U . . .
C6 C 0.50921(8) 0.6907(3) 0.46258(14) 0.0213(5) Uani 1 1 d . . . . .
H6A H 0.4786 0.6581 0.4257 0.026 Uiso 1 1 calc R U . . .
H6B H 0.5079 0.7786 0.4550 0.026 Uiso 1 1 calc R U . . .
C7 C 0.52254(8) 0.6624(2) 0.55173(15) 0.0213(6) Uani 1 1 d . . . . .
H7A H 0.5002 0.6986 0.5653 0.026 Uiso 1 1 calc R U . . .
H7B H 0.5217 0.5746 0.5582 0.026 Uiso 1 1 calc R U . . .
C9 C 0.58006(8) 0.6766(2) 0.68823(15) 0.0197(5) Uani 1 1 d . . . . .
C11 C 0.62723(9) 0.7058(2) 0.75573(15) 0.0208(5) Uani 1 1 d . . . . .
C12 C 0.63330(10) 0.7479(3) 0.83156(16) 0.0307(6) Uani 1 1 d . . . . .
H12 H 0.6079 0.7575 0.8401 0.037 Uiso 1 1 calc R U . . .
C13 C 0.67629(11) 0.7759(3) 0.89457(18) 0.0386(8) Uani 1 1 d . . . . .
H13 H 0.6802 0.8085 0.9453 0.046 Uiso 1 1 calc R U . . .
C14 C 0.71360(10) 0.7564(3) 0.88367(17) 0.0342(7) Uani 1 1 d . . . . .
H14 H 0.7431 0.7732 0.9275 0.041 Uiso 1 1 calc R U . . .
C15 C 0.70784(10) 0.7126(2) 0.80938(17) 0.0313(7) Uani 1 1 d . . . . .
H15 H 0.7334 0.6985 0.8021 0.038 Uiso 1 1 calc R U . . .
C16 C 0.66457(8) 0.6888(2) 0.74492(16) 0.0245(6) Uani 1 1 d . . . . .
H16 H 0.6606 0.6608 0.6932 0.029 Uiso 1 1 calc R U . . .
C17 C 0.64960(8) 0.6038(2) 0.45525(15) 0.0188(5) Uani 1 1 d . . . . .
C18 C 0.68134(9) 0.5427(2) 0.52638(15) 0.0205(5) Uani 1 1 d . . . . .
C19 C 0.72561(9) 0.5366(2) 0.53938(17) 0.0273(6) Uani 1 1 d . . . . .
H19 H 0.7482 0.4978 0.5876 0.033 Uiso 1 1 calc R U . . .
C20 C 0.73719(9) 0.5860(3) 0.48349(18) 0.0310(6) Uani 1 1 d . . . . .
H20 H 0.7673 0.5792 0.4929 0.037 Uiso 1 1 calc R U . . .
C21 C 0.70520(9) 0.6449(3) 0.41413(18) 0.0290(6) Uani 1 1 d . . . . .
H21 H 0.7136 0.6782 0.3761 0.035 Uiso 1 1 calc R U . . .
C22 C 0.66074(9) 0.6567(2) 0.39866(16) 0.0220(6) Uani 1 1 d . . . . .
C23 C 0.66809(9) 0.4821(2) 0.58548(16) 0.0233(6) Uani 1 1 d . . . . .
H23 H 0.6448 0.5334 0.5889 0.028 Uiso 1 1 calc R U . . .
C24 C 0.70770(10) 0.4689(3) 0.67286(17) 0.0325(7) Uani 1 1 d . . . . .
H24A H 0.7292 0.4105 0.6725 0.049 Uiso 1 1 calc R U . . .
H24B H 0.6966 0.4413 0.7102 0.049 Uiso 1 1 calc R U . . .
H24C H 0.7228 0.5464 0.6921 0.049 Uiso 1 1 calc R U . . .
C25 C 0.64674(11) 0.3599(3) 0.55221(19) 0.0354(7) Uani 1 1 d . . . . .
H25A H 0.6206 0.3693 0.4967 0.053 Uiso 1 1 calc R U . . .
H25B H 0.6369 0.3246 0.5895 0.053 Uiso 1 1 calc R U . . .
H25C H 0.6691 0.3072 0.5491 0.053 Uiso 1 1 calc R U . . .
C26 C 0.62672(9) 0.7271(3) 0.32358(16) 0.0277(6) Uani 1 1 d . . . . .
H26 H 0.5987 0.7368 0.3284 0.033 Uiso 1 1 calc R U . . .
C27 C 0.64455(11) 0.8522(3) 0.32136(19) 0.0379(7) Uani 1 1 d . . . . .
H27A H 0.6536 0.8927 0.3743 0.057 Uiso 1 1 calc R U . . .
H27B H 0.6207 0.8985 0.2761 0.057 Uiso 1 1 calc R U . . .
H27C H 0.6707 0.8454 0.3122 0.057 Uiso 1 1 calc R U . . .
C28 C 0.61395(11) 0.6599(3) 0.24284(18) 0.0448(9) Uani 1 1 d . . . . .
H28A H 0.6412 0.6451 0.2382 0.067 Uiso 1 1 calc R U . . .
H28B H 0.5926 0.7082 0.1955 0.067 Uiso 1 1 calc R U . . .
H28C H 0.5998 0.5834 0.2430 0.067 Uiso 1 1 calc R U . . .
C29 C 0.62632(9) 0.9529(2) 0.65740(16) 0.0213(5) Uani 1 1 d . . . . .
H29 H 0.6289 0.9275 0.7115 0.026 Uiso 1 1 calc R U . . .
C30 C 0.58251(9) 0.9752(2) 0.59602(17) 0.0240(6) Uani 1 1 d . . . . .
H30 H 0.5593 0.9646 0.6144 0.029 Uiso 1 1 calc R U . . .
C31 C 0.56877(10) 1.0623(3) 0.52527(18) 0.0320(7) Uani 1 1 d . . . . .
H31A H 0.5703 1.1446 0.5464 0.038 Uiso 1 1 calc R U . . .
H31B H 0.5370 1.0464 0.4830 0.038 Uiso 1 1 calc R U . . .
C32 C 0.59872(10) 1.0548(3) 0.48399(18) 0.0318(7) Uani 1 1 d . . . . .
H32A H 0.5815 1.0846 0.4263 0.038 Uiso 1 1 calc R U . . .
H32B H 0.6255 1.1070 0.5143 0.038 Uiso 1 1 calc R U . . .
C33 C 0.61439(9) 0.9276(2) 0.48318(16) 0.0251(6) Uani 1 1 d . . . . .
H33 H 0.6043 0.8952 0.4263 0.030 Uiso 1 1 calc R U . . .
C34 C 0.65555(9) 0.8801(2) 0.54407(17) 0.0250(6) Uani 1 1 d . . . . .
H34 H 0.6694 0.8209 0.5223 0.030 Uiso 1 1 calc R U . . .
C35 C 0.68954(9) 0.9451(3) 0.62118(17) 0.0297(6) Uani 1 1 d . . . . .
H35A H 0.7067 1.0019 0.6058 0.036 Uiso 1 1 calc R U . . .
H35B H 0.7113 0.8862 0.6604 0.036 Uiso 1 1 calc R U . . .
C36 C 0.66808(9) 1.0145(2) 0.66544(17) 0.0255(6) Uani 1 1 d . . . . .
H36A H 0.6905 1.0228 0.7250 0.031 Uiso 1 1 calc R U . . .
H36B H 0.6599 1.0959 0.6415 0.031 Uiso 1 1 calc R U . . .
N2 N 0.54122(7) 0.6401(2) 0.43902(12) 0.0200(5) Uani 1 1 d . . . . .
N5 N 0.60309(7) 0.60737(18) 0.43757(12) 0.0176(4) Uani 1 1 d . . . . .
N8 N 0.56795(7) 0.70703(18) 0.61060(12) 0.0176(4) Uani 1 1 d . . . . .
O10 O 0.55502(6) 0.62116(17) 0.71013(11) 0.0265(4) Uani 1 1 d . . . . .
Rh Rh 0.60298(2) 0.80847(2) 0.56218(2) 0.01680(6) Uani 1 1 d . . . . .

loop_
_atom_site_aniso_label
_atom_site_aniso_U_11
_atom_site_aniso_U_22
_atom_site_aniso_U_33
_atom_site_aniso_U_23
_atom_site_aniso_U_13
_atom_site_aniso_U_12
C1 0.0178(12) 0.0198(13) 0.0177(12) 0.0015(10) 0.0104(10) -0.0019(10)
C3 0.0213(13) 0.0328(15) 0.0175(13) -0.0068(11) 0.0089(11) -0.0084(12)
C4 0.0252(14) 0.0265(14) 0.0192(13) -0.0066(11) 0.0109(11) -0.0066(11)
C6 0.0144(12) 0.0296(14) 0.0187(12) -0.0018(11) 0.0071(10) 0.0003(11)
C7 0.0141(12) 0.0306(15) 0.0203(13) -0.0015(10) 0.0093(10) -0.0035(10)
C9 0.0203(13) 0.0198(13) 0.0219(13) -0.0009(10) 0.0125(11) -0.0022(10)
C11 0.0251(13) 0.0177(13) 0.0177(12) 0.0022(10) 0.0088(11) -0.0036(11)
C12 0.0291(15) 0.0411(17) 0.0218(14) 0.0015(13) 0.0123(12) -0.0076(13)
C13 0.0396(18) 0.056(2) 0.0177(14) -0.0039(13) 0.0115(13) -0.0155(15)
C14 0.0272(15) 0.0386(17) 0.0233(15) 0.0033(13) 0.0017(12) -0.0107(13)
C15 0.0269(15) 0.0292(16) 0.0286(15) -0.0004(12) 0.0062(12) 0.0011(12)
C16 0.0223(13) 0.0247(13) 0.0217(13) -0.0028(11) 0.0068(11) 0.0011(12)
C17 0.0185(13) 0.0178(13) 0.0232(13) -0.0057(10) 0.0126(11) -0.0035(10)
C18 0.0236(13) 0.0168(13) 0.0221(13) -0.0045(10) 0.0119(11) -0.0026(10)
C19 0.0228(14) 0.0261(15) 0.0301(15) 0.0002(12) 0.0106(12) 0.0033(11)
C20 0.0228(14) 0.0364(17) 0.0385(17) -0.0014(13) 0.0185(13) -0.0002(12)
C21 0.0269(15) 0.0340(16) 0.0343(16) -0.0035(13) 0.0213(13) -0.0054(12)
C22 0.0224(13) 0.0244(14) 0.0218(13) -0.0042(10) 0.0127(11) -0.0038(11)
C23 0.0277(14) 0.0214(13) 0.0234(13) -0.0009(11) 0.0145(12) 0.0016(11)
C24 0.0333(16) 0.0366(17) 0.0277(15) 0.0063(13) 0.0148(13) 0.0126(13)
C25 0.054(2) 0.0243(15) 0.0372(17) -0.0011(13) 0.0292(16) -0.0069(14)
C26 0.0282(15) 0.0365(16) 0.0218(14) 0.0036(11) 0.0148(12) -0.0017(12)
C27 0.0377(18) 0.0408(18) 0.0357(17) 0.0145(14) 0.0181(15) -0.0005(14)
C28 0.0415(19) 0.068(2) 0.0240(15) -0.0047(15) 0.0152(14) -0.0048(17)
C29 0.0280(14) 0.0185(13) 0.0214(13) -0.0077(10) 0.0151(11) -0.0036(11)
C30 0.0295(15) 0.0163(13) 0.0345(15) -0.0030(11) 0.0221(13) -0.0007(11)
C31 0.0309(16) 0.0229(15) 0.0354(16) 0.0021(12) 0.0107(13) 0.0036(12)
C32 0.0416(17) 0.0253(15) 0.0270(15) 0.0037(12) 0.0155(13) -0.0029(13)
C33 0.0349(15) 0.0234(14) 0.0238(14) -0.0010(11) 0.0198(12) -0.0080(12)
C34 0.0283(15) 0.0264(14) 0.0305(15) -0.0072(12) 0.0225(12) -0.0093(12)
C35 0.0243(14) 0.0335(16) 0.0348(16) -0.0118(13) 0.0170(13) -0.0113(12)
C36 0.0254(14) 0.0238(14) 0.0255(14) -0.0083(11) 0.0109(12) -0.0048(11)
N2 0.0173(11) 0.0262(11) 0.0165(10) -0.0022(9) 0.0082(9) -0.0029(9)
N5 0.0186(11) 0.0188(11) 0.0187(10) -0.0032(8) 0.0116(9) -0.0040(8)
N8 0.0165(10) 0.0191(11) 0.0172(10) -0.0030(8) 0.0081(8) -0.0038(8)
O10 0.0251(10) 0.0342(11) 0.0212(9) 0.0004(8) 0.0119(8) -0.0085(8)
Rh 0.01808(10) 0.01678(10) 0.01733(10) -0.00201(8) 0.01000(8) -0.00270(9)

loop_
_atom_type_symbol
_atom_type_description
_atom_type_scat_dispersion_real
_atom_type_scat_dispersion_imag
_atom_type_scat_source
C C 0.0033 0.0016 'International Tables Vol C Tables 4.2.6.8 and 6.1.1.4'
H H 0.0000 0.0000 'International Tables Vol C Tables 4.2.6.8 and 6.1.1.4'
N N 0.0061 0.0033 'International Tables Vol C Tables 4.2.6.8 and 6.1.1.4'
O O 0.0106 0.0060 'International Tables Vol C Tables 4.2.6.8 and 6.1.1.4'
Rh Rh -1.1178 0.9187 'International Tables Vol C Tables 4.2.6.8 and 6.1.1.4'

loop_
_geom_angle_atom_site_label_1
_geom_angle_atom_site_label_2
_geom_angle_atom_site_label_3
_geom_angle
_geom_angle_site_symmetry_1
_geom_angle_site_symmetry_3
_geom_angle_publ_flag
N2 C1 N5 103.5(2) . . ?
N2 C1 Rh 116.12(17) . . ?
N5 C1 Rh 140.19(18) . . ?
C4 C3 N2 106.2(2) . . ?
C4 C3 H3 126.9 . . ?
N2 C3 H3 126.9 . . ?
C3 C4 N5 106.9(2) . . ?
C3 C4 H4 126.5 . . ?
N5 C4 H4 126.5 . . ?
N2 C6 C7 111.6(2) . . ?
N2 C6 H6A 109.3 . . ?
C7 C6 H6A 109.3 . . ?
N2 C6 H6B 109.3 . . ?
C7 C6 H6B 109.3 . . ?
H6A C6 H6B 108.0 . . ?
N8 C7 C6 112.6(2) . . ?
N8 C7 H7A 109.1 . . ?
C6 C7 H7A 109.1 . . ?
N8 C7 H7B 109.1 . . ?
C6 C7 H7B 109.1 . . ?
H7A C7 H7B 107.8 . . ?
O10 C9 N8 124.5(2) . . ?
O10 C9 C11 116.6(2) . . ?
N8 C9 C11 118.9(2) . . ?
C16 C11 C12 119.4(2) . . ?
C16 C11 C9 121.7(2) . . ?
C12 C11 C9 118.9(2) . . ?
C13 C12 C11 120.1(3) . . ?
C13 C12 H12 119.9 . . ?
C11 C12 H12 119.9 . . ?
C12 C13 C14 120.0(3) . . ?
C12 C13 H13 120.0 . . ?
C14 C13 H13 120.0 . . ?
C15 C14 C13 120.0(3) . . ?
C15 C14 H14 120.0 . . ?
C13 C14 H14 120.0 . . ?
C14 C15 C16 120.0(3) . . ?
C14 C15 H15 120.0 . . ?
C16 C15 H15 120.0 . . ?
C11 C16 C15 120.4(3) . . ?
C11 C16 H16 119.8 . . ?
C15 C16 H16 119.8 . . ?
C22 C17 C18 122.8(2) . . ?
C22 C17 N5 118.5(2) . . ?
C18 C17 N5 118.7(2) . . ?
C19 C18 C17 117.0(2) . . ?
C19 C18 C23 121.2(2) . . ?
C17 C18 C23 121.8(2) . . ?
C20 C19 C18 121.3(3) . . ?
C20 C19 H19 119.3 . . ?
C18 C19 H19 119.3 . . ?
C21 C20 C19 120.3(3) . . ?
C21 C20 H20 119.9 . . ?
C19 C20 H20 119.9 . . ?
C20 C21 C22 121.2(3) . . ?
C20 C21 H21 119.4 . . ?
C22 C21 H21 119.4 . . ?
C21 C22 C17 117.4(2) . . ?
C21 C22 C26 120.0(2) . . ?
C17 C22 C26 122.6(2) . . ?
C24 C23 C18 112.8(2) . . ?
C24 C23 C25 109.8(2) . . ?
C18 C23 C25 110.9(2) . . ?
C24 C23 H23 107.7 . . ?
C18 C23 H23 107.7 . . ?
C25 C23 H23 107.7 . . ?
C23 C24 H24A 109.5 . . ?
C23 C24 H24B 109.5 . . ?
H24A C24 H24B 109.5 . . ?
C23 C24 H24C 109.5 . . ?
H24A C24 H24C 109.5 . . ?
H24B C24 H24C 109.5 . . ?
C23 C25 H25A 109.5 . . ?
C23 C25 H25B 109.5 . . ?
H25A C25 H25B 109.5 . . ?
C23 C25 H25C 109.5 . . ?
H25A C25 H25C 109.5 . . ?
H25B C25 H25C 109.5 . . ?
C22 C26 C28 111.3(2) . . ?
C22 C26 C27 111.3(2) . . ?
C28 C26 C27 110.6(2) . . ?
C22 C26 H26 107.8 . . ?
C28 C26 H26 107.8 . . ?
C27 C26 H26 107.8 . . ?
C26 C27 H27A 109.5 . . ?
C26 C27 H27B 109.5 . . ?
H27A C27 H27B 109.5 . . ?
C26 C27 H27C 109.5 . . ?
H27A C27 H27C 109.5 . . ?
H27B C27 H27C 109.5 . . ?
C26 C28 H28A 109.5 . . ?
C26 C28 H28B 109.5 . . ?
H28A C28 H28B 109.5 . . ?
C26 C28 H28C 109.5 . . ?
H28A C28 H28C 109.5 . . ?
H28B C28 H28C 109.5 . . ?
C30 C29 C36 125.2(2) . . ?
C30 C29 Rh 69.89(14) . . ?
C36 C29 Rh 111.39(16) . . ?
C30 C29 H29 114.0 . . ?
C36 C29 H29 114.0 . . ?
Rh C29 H29 114.0 . . ?
C29 C30 C31 125.6(2) . . ?
C29 C30 Rh 73.59(15) . . ?
C31 C30 Rh 108.17(17) . . ?
C29 C30 H30 113.9 . . ?
C31 C30 H30 113.9 . . ?
Rh C30 H30 113.9 . . ?
C30 C31 C32 113.1(2) . . ?
C30 C31 H31A 109.0 . . ?
C32 C31 H31A 109.0 . . ?
C30 C31 H31B 109.0 . . ?
C32 C31 H31B 109.0 . . ?
H31A C31 H31B 107.8 . . ?
C33 C32 C31 111.9(2) . . ?
C33 C32 H32A 109.2 . . ?
C31 C32 H32A 109.2 . . ?
C33 C32 H32B 109.2 . . ?
C31 C32 H32B 109.2 . . ?
H32A C32 H32B 107.9 . . ?
C34 C33 C32 124.2(2) . . ?
C34 C33 Rh 69.90(15) . . ?
C32 C33 Rh 113.37(18) . . ?
C34 C33 H33 113.9 . . ?
C32 C33 H33 113.9 . . ?
Rh C33 H33 113.9 . . ?
C33 C34 C35 125.3(3) . . ?
C33 C34 Rh 71.71(15) . . ?
C35 C34 Rh 110.31(17) . . ?
C33 C34 H34 113.9 . . ?
C35 C34 H34 113.9 . . ?
Rh C34 H34 113.9 . . ?
C34 C35 C36 113.7(2) . . ?
C34 C35 H35A 108.8 . . ?
C36 C35 H35A 108.8 . . ?
C34 C35 H35B 108.8 . . ?
C36 C35 H35B 108.8 . . ?
H35A C35 H35B 107.7 . . ?
C29 C36 C35 112.1(2) . . ?
C29 C36 H36A 109.2 . . ?
C35 C36 H36A 109.2 . . ?
C29 C36 H36B 109.2 . . ?
C35 C36 H36B 109.2 . . ?
H36A C36 H36B 107.9 . . ?
C1 N2 C3 112.3(2) . . ?
C1 N2 C6 121.7(2) . . ?
C3 N2 C6 125.9(2) . . ?
C1 N5 C4 111.0(2) . . ?
C1 N5 C17 127.5(2) . . ?
C4 N5 C17 121.4(2) . . ?
C9 N8 C7 111.9(2) . . ?
C9 N8 Rh 130.27(16) . . ?
C7 N8 Rh 117.78(15) . . ?
C1 Rh C34 96.41(10) . . ?
C1 Rh N8 85.21(8) . . ?
C34 Rh N8 161.73(10) . . ?
C1 Rh C33 90.85(10) . . ?
C34 Rh C33 38.40(10) . . ?
N8 Rh C33 159.84(9) . . ?
C1 Rh C30 146.31(10) . . ?
C34 Rh C30 97.40(10) . . ?
N8 Rh C30 90.98(9) . . ?
C33 Rh C30 81.37(10) . . ?
C1 Rh C29 176.85(9) . . ?
C34 Rh C29 81.17(10) . . ?
N8 Rh C29 96.47(8) . . ?
C33 Rh C29 88.46(10) . . ?
C30 Rh C29 36.51(10) . . ?

loop_
_geom_bond_atom_site_label_1
_geom_bond_atom_site_label_2
_geom_bond_distance
_geom_bond_site_symmetry_2
_geom_bond_publ_flag
C1 N2 1.354(3) . ?
C1 N5 1.365(3) . ?
C1 Rh 2.044(2) . ?
C3 C4 1.342(4) . ?
C3 N2 1.386(3) . ?
C3 H3 0.9500 . ?
C4 N5 1.396(3) . ?
C4 H4 0.9500 . ?
C6 N2 1.461(3) . ?
C6 C7 1.511(3) . ?
C6 H6A 0.9900 . ?
C6 H6B 0.9900 . ?
C7 N8 1.472(3) . ?
C7 H7A 0.9900 . ?
C7 H7B 0.9900 . ?
C9 O10 1.263(3) . ?
C9 N8 1.327(3) . ?
C9 C11 1.507(3) . ?
C11 C16 1.383(4) . ?
C11 C12 1.392(4) . ?
C12 C13 1.386(4) . ?
C12 H12 0.9500 . ?
C13 C14 1.387(4) . ?
C13 H13 0.9500 . ?
C14 C15 1.376(4) . ?
C14 H14 0.9500 . ?
C15 C16 1.391(4) . ?
C15 H15 0.9500 . ?
C16 H16 0.9500 . ?
C17 C22 1.400(3) . ?
C17 C18 1.404(4) . ?
C17 N5 1.443(3) . ?
C18 C19 1.397(4) . ?
C18 C23 1.522(4) . ?
C19 C20 1.382(4) . ?
C19 H19 0.9500 . ?
C20 C21 1.377(4) . ?
C20 H20 0.9500 . ?
C21 C22 1.393(4) . ?
C21 H21 0.9500 . ?
C22 C26 1.520(4) . ?
C23 C24 1.522(4) . ?
C23 C25 1.528(4) . ?
C23 H23 1.0000 . ?
C24 H24A 0.9800 . ?
C24 H24B 0.9800 . ?
C24 H24C 0.9800 . ?
C25 H25A 0.9800 . ?
C25 H25B 0.9800 . ?
C25 H25C 0.9800 . ?
C26 C28 1.530(4) . ?
C26 C27 1.530(4) . ?
C26 H26 1.0000 . ?
C27 H27A 0.9800 . ?
C27 H27B 0.9800 . ?
C27 H27C 0.9800 . ?
C28 H28A 0.9800 . ?
C28 H28B 0.9800 . ?
C28 H28C 0.9800 . ?
C29 C30 1.382(4) . ?
C29 C36 1.512(4) . ?
C29 Rh 2.228(2) . ?
C29 H29 1.0000 . ?
C30 C31 1.509(4) . ?
C30 Rh 2.181(3) . ?
C30 H30 1.0000 . ?
C31 C32 1.535(4) . ?
C31 H31A 0.9900 . ?
C31 H31B 0.9900 . ?
C32 C33 1.520(4) . ?
C32 H32A 0.9900 . ?
C32 H32B 0.9900 . ?
C33 C34 1.401(4) . ?
C33 Rh 2.141(3) . ?
C33 H33 1.0000 . ?
C34 C35 1.511(4) . ?
C34 Rh 2.118(2) . ?
C34 H34 1.0000 . ?
C35 C36 1.538(4) . ?
C35 H35A 0.9900 . ?
C35 H35B 0.9900 . ?
C36 H36A 0.9900 . ?
C36 H36B 0.9900 . ?
N8 Rh 2.123(2) . ?
